data_7213953
loop_
_publ_author_name
'Fan, Liming'
'Zhang, Xiutang'
'Zhang, Wei'
'Ding, Yuanshuai'
'Fan, Weiliu'
'Sun, Liming'
'Zhao, Xian'

_publ_section_title
;
 Syntheses, structures, and properties of a series of 2D and 3D
 coordination polymers based on trifunctional pyridinedicarboxylate and
 different (bis)imidazole bridging ligands
;
_journal_issue 11
_journal_name_full CrystEngComm
_journal_page_first 2144
_journal_paper_doi 10.1039/c3ce42203h
_journal_volume 16
_journal_year 2014
_chemical_formula_moiety 'C39 H29 Co N5 O4'
_chemical_formula_sum 'C39 H29 Co N5 O4'
_chemical_formula_weight 690.60
_chemical_name_systematic
; 
 ? 
;
_space_group_IT_number 2
_symmetry_cell_setting triclinic
_symmetry_space_group_name_Hall '-P 1'
_symmetry_space_group_name_H-M 'P -1'
_atom_sites_solution_hydrogens geom
_atom_sites_solution_primary direct
_atom_sites_solution_secondary difmap
_audit_creation_method SHELXL-97
_cell_angle_alpha 82.0710(10)
_cell_angle_beta 83.1130(10)
_cell_angle_gamma 82.6380(10)
_cell_formula_units_Z 2
_cell_length_a 11.6916(6)
_cell_length_b 11.7881(6)
_cell_length_c 12.6510(6)
_cell_measurement_reflns_used 3469
_cell_measurement_temperature 293(2)
_cell_measurement_theta_max 27.35
_cell_measurement_theta_min 2.34
_cell_volume 1703.38(15)
_computing_cell_refinement 'Bruker SMART'
_computing_data_collection 'Bruker SMART'
_computing_data_reduction 'Bruker SAINT'
_computing_molecular_graphics 'Bruker SHELXTL'
_computing_publication_material 'Bruker SHELXTL'
_computing_structure_refinement 'SHELXL-97 (Sheldrick, 1997)'
_computing_structure_solution 'SHELXS-97 (Sheldrick, 1990)'
_diffrn_ambient_temperature 293(2)
_diffrn_measured_fraction_theta_full 0.995
_diffrn_measured_fraction_theta_max 0.995
_diffrn_measurement_device_type 'CCD area detector'
_diffrn_measurement_method 'phi and omega scans'
_diffrn_radiation_monochromator graphite
_diffrn_radiation_source 'fine-focus sealed tube'
_diffrn_radiation_type MoK\a
_diffrn_radiation_wavelength 0.71073
_diffrn_reflns_av_R_equivalents 0.0161
_diffrn_reflns_av_sigmaI/netI 0.0335
_diffrn_reflns_limit_h_max 13
_diffrn_reflns_limit_h_min -8
_diffrn_reflns_limit_k_max 14
_diffrn_reflns_limit_k_min -13
_diffrn_reflns_limit_l_max 14
_diffrn_reflns_limit_l_min -15
_diffrn_reflns_number 8848
_diffrn_reflns_theta_full 25.00
_diffrn_reflns_theta_max 25.00
_diffrn_reflns_theta_min 1.76
_diffrn_standards_number 0
_exptl_absorpt_coefficient_mu 0.552
_exptl_absorpt_correction_T_max 0.9317
_exptl_absorpt_correction_T_min 0.7852
_exptl_absorpt_correction_type multi-scan
_exptl_absorpt_process_details '(SADABS; Bruker, 2001)'
_exptl_crystal_colour violet
_exptl_crystal_density_diffrn 1.346
_exptl_crystal_density_method 'not measured'
_exptl_crystal_description block
_exptl_crystal_F_000 714
_exptl_crystal_size_max 0.46
_exptl_crystal_size_mid 0.41
_exptl_crystal_size_min 0.13
_refine_diff_density_max 0.906
_refine_diff_density_min -0.374
_refine_diff_density_rms 0.062
_refine_ls_extinction_method none
_refine_ls_goodness_of_fit_ref 1.003
_refine_ls_hydrogen_treatment noref
_refine_ls_matrix_type full
_refine_ls_number_parameters 442
_refine_ls_number_reflns 5952
_refine_ls_number_restraints 0
_refine_ls_restrained_S_all 1.003
_refine_ls_R_factor_all 0.0609
_refine_ls_R_factor_gt 0.0487
_refine_ls_shift/su_max 0.001
_refine_ls_shift/su_mean 0.000
_refine_ls_structure_factor_coef Fsqd
_refine_ls_weighting_details 'calc w=1/[\s^2^(Fo^2^)+(0.0960P)^2^+1.1132P] where P=(Fo^2^+2Fc^2^)/3'
_refine_ls_weighting_scheme calc
_refine_ls_wR_factor_gt 0.1409
_refine_ls_wR_factor_ref 0.1518
_reflns_number_gt 4908
_reflns_number_total 5952
_reflns_threshold_expression >2sigma(I)
_cod_data_source_file c3ce42203h.txt
_cod_data_source_block z
_cod_depositor_comments
;
The following automatic conversions were performed:

'_symmetry_cell_setting' value 'Triclinic' changed to 'triclinic'
according to
/usr/data/users/saulius/automatic-downloads/current/RSC/lib/dictionaries/cif_core.dic
dictionary named 'cif_core.dic' version 2.4.2 from 2011-04-26.

Automatic conversion script
Id: cif_fix_values 2281 2013-09-26 08:29:07Z andrius 
;
_cod_original_sg_symbol_H-M P-1
_cod_database_code 7213953

loop_
_symmetry_equiv_pos_as_xyz
'x, y, z'
'-x, -y, -z'

loop_
_atom_site_label
_atom_site_type_symbol
_atom_site_fract_x
_atom_site_fract_y
_atom_site_fract_z
_atom_site_U_iso_or_equiv
_atom_site_adp_type
_atom_site_occupancy
_atom_site_symmetry_multiplicity
_atom_site_calc_flag
_atom_site_refinement_flags
C1 C 0.8860(3) 0.6183(3) 0.4218(3) 0.0384(7) Uani 1 1 d .
H1 H 0.9611 0.6033 0.4414 0.046 Uiso 1 1 calc R
C2 C 0.7059(3) 0.6489(4) 0.4230(3) 0.0642(11) Uani 1 1 d .
H2 H 0.6276 0.6596 0.4478 0.077 Uiso 1 1 calc R
C3 C 0.7423(3) 0.6507(4) 0.3236(3) 0.0591(11) Uani 1 1 d .
H3 H 0.6984 0.6628 0.2656 0.071 Uiso 1 1 calc R
C4 C 0.9345(4) 0.6188(3) 0.2227(3) 0.0551(9) Uani 1 1 d .
H4A H 0.9012 0.5716 0.1800 0.066 Uiso 1 1 calc R
H4B H 1.0089 0.5790 0.2405 0.066 Uiso 1 1 calc R
C5 C 0.9530(3) 0.7323(3) 0.1573(3) 0.0484(8) Uani 1 1 d .
C6 C 1.0137(5) 0.8093(4) 0.1909(4) 0.0790(14) Uani 1 1 d .
H6 H 1.0442 0.7906 0.2565 0.095 Uiso 1 1 calc R
C7 C 1.0317(5) 0.9145(4) 0.1313(3) 0.0755(14) Uani 1 1 d .
H7 H 1.0723 0.9653 0.1578 0.091 Uiso 1 1 calc R
C8 C 0.9898(3) 0.9437(3) 0.0331(3) 0.0463(8) Uani 1 1 d .
C9 C 0.9326(5) 0.8664(4) -0.0016(4) 0.0909(18) Uani 1 1 d .
H9 H 0.9047 0.8830 -0.0685 0.109 Uiso 1 1 calc R
C10 C 0.9143(5) 0.7622(4) 0.0602(4) 0.0933(18) Uani 1 1 d .
H10 H 0.8738 0.7113 0.0336 0.112 Uiso 1 1 calc R
C11 C 0.6995(4) 0.4436(4) 0.8839(3) 0.0709(13) Uani 1 1 d .
H11 H 0.6547 0.4001 0.8529 0.085 Uiso 1 1 calc R
C12 C 0.8053(6) 0.5584(6) 0.9070(4) 0.110(2) Uani 1 1 d .
H12 H 0.8540 0.6165 0.8941 0.132 Uiso 1 1 calc R
C13 C 0.7818(6) 0.5050(6) 1.0013(4) 0.113(2) Uani 1 1 d .
H13 H 0.8072 0.5167 1.0655 0.135 Uiso 1 1 calc R
C14 C 0.6646(8) 0.3544(6) 1.0779(4) 0.0463(8) Uani 1 1 d .
H14A H 0.6020 0.3989 1.1170 0.171 Uiso 1 1 calc R
H14B H 0.7242 0.3283 1.1257 0.171 Uiso 1 1 calc R
C15 C 0.6192(7) 0.2511(6) 1.0478(4) 0.101(2) Uani 1 1 d .
C16 C 0.6838(7) 0.1593(8) 1.0200(9) 0.174(4) Uani 1 1 d .
H16 H 0.7638 0.1603 1.0101 0.208 Uiso 1 1 calc R
C17 C 0.6394(6) 0.0609(6) 1.0046(9) 0.170(4) Uani 1 1 d .
H17 H 0.6912 -0.0034 0.9907 0.205 Uiso 1 1 calc R
C18 C 0.5239(4) 0.0525(4) 1.0085(4) 0.0754(13) Uani 1 1 d .
C19 C 0.4567(6) 0.1497(6) 1.0382(6) 0.110(2) Uani 1 1 d .
H19 H 0.3766 0.1501 1.0476 0.132 Uiso 1 1 calc R
C20 C 0.5036(8) 0.2464(6) 1.0546(6) 0.124(2) Uani 1 1 d .
H20 H 0.4537 0.3111 1.0710 0.149 Uiso 1 1 calc R
C21 C 0.6672(3) 0.8353(3) 0.6607(3) 0.0390(7) Uani 1 1 d .
H21 H 0.7442 0.8459 0.6635 0.047 Uiso 1 1 calc R
C22 C 0.5873(2) 0.9314(2) 0.6503(3) 0.0345(7) Uani 1 1 d .
C23 C 0.4728(3) 0.9135(2) 0.6461(3) 0.0382(7) Uani 1 1 d .
H23 H 0.4168 0.9765 0.6363 0.046 Uiso 1 1 calc R
C24 C 0.4409(2) 0.8028(2) 0.6564(2) 0.0324(6) Uani 1 1 d .
C25 C 0.5293(2) 0.7121(2) 0.6656(2) 0.0323(6) Uani 1 1 d .
H25 H 0.5101 0.6372 0.6710 0.039 Uiso 1 1 calc R
C26 C 0.3186(3) 0.7805(3) 0.6617(3) 0.0352(7) Uani 1 1 d .
C27 C 0.2880(3) 0.6813(3) 0.6306(3) 0.0373(7) Uani 1 1 d .
H27 H 0.3455 0.6279 0.6032 0.045 Uiso 1 1 calc R
C28 C 0.1731(3) 0.6605(3) 0.6400(3) 0.0408(7) Uani 1 1 d .
H28 H 0.1542 0.5945 0.6166 0.049 Uiso 1 1 calc R
C29 C 0.0865(3) 0.7364(3) 0.6835(3) 0.0414(8) Uani 1 1 d .
C30 C 0.1161(3) 0.8366(3) 0.7122(4) 0.0640(12) Uani 1 1 d .
H30 H 0.0585 0.8900 0.7394 0.077 Uiso 1 1 calc R
C31 C 0.2305(3) 0.8584(3) 0.7010(4) 0.0588(11) Uani 1 1 d .
H31 H 0.2486 0.9268 0.7203 0.071 Uiso 1 1 calc R
C32 C -0.0390(3) 0.7125(3) 0.7019(3) 0.0452(8) Uani 1 1 d .
C33 C 0.6231(3) 1.0486(2) 0.6460(3) 0.0372(7) Uani 1 1 d .
C34 C 0.5459(3) 1.1393(3) 0.6771(4) 0.0576(11) Uani 1 1 d .
H34 H 0.4696 1.1269 0.7010 0.069 Uiso 1 1 calc R
C35 C 0.5792(3) 1.2483(3) 0.6737(4) 0.0543(10) Uani 1 1 d .
H35 H 0.5247 1.3084 0.6935 0.065 Uiso 1 1 calc R
C36 C 0.6918(3) 1.2685(2) 0.6414(3) 0.0352(7) Uani 1 1 d .
C37 C 0.7709(3) 1.1783(3) 0.6112(3) 0.0458(8) Uani 1 1 d .
H37 H 0.8477 1.1904 0.5899 0.055 Uiso 1 1 calc R
C38 C 0.7368(3) 1.0703(3) 0.6122(3) 0.0468(9) Uani 1 1 d .
H38 H 0.7908 1.0110 0.5898 0.056 Uiso 1 1 calc R
C39 C 0.7272(3) 1.3866(2) 0.6397(2) 0.0347(7) Uani 1 1 d .
Co1 Co 0.77399(3) 0.58563(3) 0.66034(3) 0.03032(16) Uani 1 1 d .
N1 N 0.7912(2) 0.6300(2) 0.4892(2) 0.0408(6) Uani 1 1 d .
N2 N 0.8582(3) 0.6312(2) 0.3217(2) 0.0468(7) Uani 1 1 d .
N3 N 0.7559(3) 0.5254(2) 0.8302(2) 0.0459(7) Uani 1 1 d .
N4 N 0.7131(4) 0.4296(3) 0.9857(3) 0.0785(12) Uani 1 1 d .
N5 N 0.6401(2) 0.7274(2) 0.6672(2) 0.0351(6) Uani 1 1 d .
O1 O -0.06496(19) 0.6308(2) 0.6588(2) 0.0484(6) Uani 1 1 d .
O2 O -0.1077(2) 0.7743(2) 0.7577(2) 0.0632(7) Uani 1 1 d .
O3 O 0.64961(19) 1.46924(17) 0.6500(2) 0.0437(6) Uani 1 1 d .
O4 O 0.83311(18) 1.40067(18) 0.63122(19) 0.0415(5) Uani 1 1 d .

loop_
_atom_site_aniso_label
_atom_site_aniso_U_11
_atom_site_aniso_U_22
_atom_site_aniso_U_33
_atom_site_aniso_U_23
_atom_site_aniso_U_13
_atom_site_aniso_U_12
C1 0.0362(17) 0.0295(16) 0.0486(19) 0.0012(13) -0.0043(14) -0.0071(13)
C2 0.0321(19) 0.095(3) 0.061(3) 0.004(2) -0.0109(17) 0.0024(19)
C3 0.039(2) 0.094(3) 0.040(2) 0.0059(19) -0.0163(16) 0.0044(19)
C4 0.072(3) 0.046(2) 0.043(2) 0.0004(16) -0.0007(18) -0.0014(18)
C5 0.058(2) 0.0437(19) 0.0394(18) 0.0013(15) -0.0020(16) -0.0013(16)
C6 0.115(4) 0.071(3) 0.054(3) 0.017(2) -0.036(3) -0.025(3)
C7 0.112(4) 0.061(3) 0.060(3) 0.014(2) -0.034(3) -0.031(3)
C8 0.054(2) 0.045(2) 0.0365(18) 0.0033(15) -0.0035(15) -0.0017(16)
C9 0.152(5) 0.079(3) 0.053(3) 0.021(2) -0.049(3) -0.053(3)
C10 0.154(5) 0.076(3) 0.064(3) 0.015(2) -0.043(3) -0.060(3)
C11 0.097(3) 0.073(3) 0.050(2) -0.005(2) 0.002(2) -0.051(3)
C12 0.159(6) 0.136(5) 0.056(3) -0.002(3) -0.012(3) -0.106(5)
C13 0.180(6) 0.142(5) 0.037(2) 0.008(3) -0.020(3) -0.114(5)
C14 0.054(2) 0.045(2) 0.0365(18) 0.0033(15) -0.0035(15) -0.0017(16)
C15 0.153(6) 0.092(4) 0.060(3) 0.010(3) 0.013(3) -0.060(4)
C16 0.101(5) 0.137(7) 0.289(13) -0.077(8) 0.059(6) -0.058(5)
C17 0.089(5) 0.099(5) 0.324(13) -0.082(7) 0.056(6) -0.025(4)
C18 0.076(3) 0.064(3) 0.078(3) 0.002(2) 0.018(2) -0.012(2)
C19 0.091(4) 0.098(5) 0.144(6) -0.028(4) -0.020(4) -0.002(4)
C20 0.156(7) 0.074(4) 0.145(6) -0.027(4) -0.030(5) 0.003(4)
C21 0.0254(15) 0.0261(15) 0.067(2) -0.0062(14) -0.0079(14) -0.0070(12)
C22 0.0280(15) 0.0207(14) 0.0568(19) -0.0066(13) -0.0059(13) -0.0072(11)
C23 0.0290(16) 0.0229(15) 0.063(2) -0.0055(14) -0.0070(14) -0.0032(12)
C24 0.0278(15) 0.0270(15) 0.0451(17) -0.0088(13) -0.0030(12) -0.0091(12)
C25 0.0284(15) 0.0239(14) 0.0463(17) -0.0068(12) -0.0013(12) -0.0096(12)
C26 0.0284(15) 0.0291(15) 0.0504(18) -0.0048(13) -0.0072(13) -0.0094(12)
C27 0.0287(15) 0.0295(15) 0.056(2) -0.0104(14) -0.0048(13) -0.0081(12)
C28 0.0371(17) 0.0337(17) 0.056(2) -0.0062(14) -0.0085(14) -0.0164(14)
C29 0.0300(16) 0.0380(17) 0.059(2) -0.0032(15) -0.0092(14) -0.0119(13)
C30 0.0301(18) 0.048(2) 0.120(4) -0.031(2) -0.003(2) -0.0066(16)
C31 0.0322(18) 0.0395(19) 0.113(3) -0.033(2) -0.0043(19) -0.0118(15)
C32 0.0342(18) 0.046(2) 0.057(2) 0.0045(16) -0.0124(16) -0.0146(15)
C33 0.0296(15) 0.0237(15) 0.060(2) -0.0035(13) -0.0097(14) -0.0073(12)
C34 0.0278(17) 0.0285(17) 0.119(3) -0.0162(19) -0.0023(18) -0.0101(14)
C35 0.0342(18) 0.0236(16) 0.107(3) -0.0163(18) -0.0038(18) -0.0031(13)
C36 0.0346(16) 0.0256(15) 0.0475(18) -0.0041(13) -0.0065(13) -0.0103(12)
C37 0.0313(17) 0.0310(17) 0.076(2) -0.0091(16) -0.0002(16) -0.0098(13)
C38 0.0323(17) 0.0239(15) 0.085(3) -0.0127(16) -0.0028(16) -0.0037(13)
C39 0.0406(18) 0.0242(15) 0.0414(17) -0.0033(12) -0.0092(13) -0.0083(13)
Co1 0.0239(2) 0.0199(2) 0.0479(3) -0.00361(16) -0.00264(17) -0.00700(15)
N1 0.0345(14) 0.0397(15) 0.0464(16) 0.0038(12) -0.0065(12) -0.0052(11)
N2 0.0512(18) 0.0415(16) 0.0447(17) 0.0055(12) -0.0059(13) -0.0050(13)
N3 0.0518(17) 0.0398(15) 0.0465(16) -0.0045(12) 0.0010(13) -0.0135(13)
N4 0.119(3) 0.075(2) 0.044(2) 0.0016(17) 0.004(2) -0.042(2)
N5 0.0265(13) 0.0208(12) 0.0588(17) -0.0047(11) -0.0031(11) -0.0065(10)
O1 0.0358(12) 0.0514(14) 0.0625(15) -0.0011(12) -0.0101(11) -0.0242(11)
O2 0.0306(13) 0.0709(18) 0.091(2) -0.0176(16) -0.0058(13) -0.0084(12)
O3 0.0400(12) 0.0217(11) 0.0712(16) -0.0066(10) -0.0080(11) -0.0080(9)
O4 0.0377(12) 0.0295(11) 0.0607(14) -0.0078(10) -0.0053(10) -0.0150(9)

loop_
_atom_type_symbol
_atom_type_description
_atom_type_scat_dispersion_real
_atom_type_scat_dispersion_imag
_atom_type_scat_source
C C 0.0033 0.0016 'International Tables Vol C Tables 4.2.6.8 and 6.1.1.4'
H H 0.0000 0.0000 'International Tables Vol C Tables 4.2.6.8 and 6.1.1.4'
N N 0.0061 0.0033 'International Tables Vol C Tables 4.2.6.8 and 6.1.1.4'
O O 0.0106 0.0060 'International Tables Vol C Tables 4.2.6.8 and 6.1.1.4'
Co Co 0.3494 0.9721 'International Tables Vol C Tables 4.2.6.8 and 6.1.1.4'

loop_
_geom_angle_atom_site_label_1
_geom_angle_atom_site_label_2
_geom_angle_atom_site_label_3
_geom_angle
_geom_angle_site_symmetry_1
_geom_angle_site_symmetry_3
N2 C1 N1 110.0(3) . .
N2 C1 H1 125.0 . .
N1 C1 H1 125.0 . .
C3 C2 N1 114.2(3) . .
C3 C2 H2 122.9 . .
N1 C2 H2 122.9 . .
C2 C3 N2 104.5(3) . .
C2 C3 H3 127.8 . .
N2 C3 H3 127.8 . .
N2 C4 C5 112.8(3) . .
N2 C4 H4A 109.0 . .
C5 C4 H4A 109.0 . .
N2 C4 H4B 109.0 . .
C5 C4 H4B 109.0 . .
H4A C4 H4B 107.8 . .
C6 C5 C10 116.1(4) . .
C6 C5 C4 121.9(3) . .
C10 C5 C4 122.0(4) . .
C5 C6 C7 122.6(4) . .
C5 C6 H6 118.7 . .
C7 C6 H6 118.7 . .
C8 C7 C6 120.2(4) . .
C8 C7 H7 119.9 . .
C6 C7 H7 119.9 . .
C9 C8 C7 117.3(4) . .
C9 C8 C8 121.8(4) . 2_775
C7 C8 C8 120.8(4) . 2_775
C8 C9 C10 121.5(4) . .
C8 C9 H9 119.3 . .
C10 C9 H9 119.3 . .
C5 C10 C9 122.4(4) . .
C5 C10 H10 118.8 . .
C9 C10 H10 118.8 . .
N3 C11 N4 112.4(4) . .
N3 C11 H11 123.8 . .
N4 C11 H11 123.8 . .
C13 C12 N3 115.4(4) . .
C13 C12 H12 122.3 . .
N3 C12 H12 122.3 . .
C12 C13 N4 103.7(4) . .
C12 C13 H13 128.1 . .
N4 C13 H13 128.1 . .
N4 C14 C15 113.8(4) . .
N4 C14 H14A 108.8 . .
C15 C14 H14A 108.8 . .
N4 C14 H14B 108.8 . .
C15 C14 H14B 108.8 . .
H14A C14 H14B 107.7 . .
C16 C15 C20 115.4(7) . .
C16 C15 C14 124.6(8) . .
C20 C15 C14 119.9(8) . .
C15 C16 C17 123.2(7) . .
C15 C16 H16 118.4 . .
C17 C16 H16 118.4 . .
C18 C17 C16 123.6(7) . .
C18 C17 H17 118.2 . .
C16 C17 H17 118.2 . .
C17 C18 C19 112.5(6) . .
C17 C18 C18 123.8(6) . 2_657
C19 C18 C18 123.6(6) . 2_657
C18 C19 C20 122.5(6) . .
C18 C19 H19 118.7 . .
C20 C19 H19 118.8 . .
C15 C20 C19 122.6(7) . .
C15 C20 H20 118.7 . .
C19 C20 H20 118.7 . .
N5 C21 C22 123.6(3) . .
N5 C21 H21 118.2 . .
C22 C21 H21 118.2 . .
C21 C22 C23 117.1(3) . .
C21 C22 C33 120.7(3) . .
C23 C22 C33 122.2(3) . .
C22 C23 C24 120.8(3) . .
C22 C23 H23 119.6 . .
C24 C23 H23 119.6 . .
C23 C24 C25 117.0(3) . .
C23 C24 C26 122.2(3) . .
C25 C24 C26 120.7(3) . .
N5 C25 C24 123.1(3) . .
N5 C25 H25 118.4 . .
C24 C25 H25 118.4 . .
C27 C26 C31 117.7(3) . .
C27 C26 C24 122.1(3) . .
C31 C26 C24 120.2(3) . .
C28 C27 C26 121.0(3) . .
C28 C27 H27 119.5 . .
C26 C27 H27 119.5 . .
C29 C28 C27 120.8(3) . .
C29 C28 H28 119.6 . .
C27 C28 H28 119.6 . .
C28 C29 C30 118.5(3) . .
C28 C29 C32 122.2(3) . .
C30 C29 C32 119.3(3) . .
C29 C30 C31 120.7(3) . .
C29 C30 H30 119.7 . .
C31 C30 H30 119.7 . .
C26 C31 C30 121.3(3) . .
C26 C31 H31 119.4 . .
C30 C31 H31 119.4 . .
O2 C32 O1 125.2(3) . .
O2 C32 C29 118.0(3) . .
O1 C32 C29 116.9(3) . .
C34 C33 C38 117.4(3) . .
C34 C33 C22 121.4(3) . .
C38 C33 C22 121.1(3) . .
C33 C34 C35 121.5(3) . .
C33 C34 H34 119.2 . .
C35 C34 H34 119.2 . .
C36 C35 C34 120.6(3) . .
C36 C35 H35 119.7 . .
C34 C35 H35 119.7 . .
C35 C36 C37 118.7(3) . .
C35 C36 C39 120.1(3) . .
C37 C36 C39 121.2(3) . .
C36 C37 C38 120.6(3) . .
C36 C37 H37 119.7 . .
C38 C37 H37 119.7 . .
C33 C38 C37 121.1(3) . .
C33 C38 H38 119.4 . .
C37 C38 H38 119.4 . .
O4 C39 O3 121.3(3) . .
O4 C39 C36 120.1(3) . .
O3 C39 C36 118.6(3) . .
O1 Co1 N5 113.70(10) 1_655 .
O1 Co1 N1 87.49(10) 1_655 .
N5 Co1 N1 87.19(10) . .
O1 Co1 O3 154.87(10) 1_655 1_545
N5 Co1 O3 91.26(9) . 1_545
N1 Co1 O3 91.06(10) . 1_545
O1 Co1 N3 94.69(10) 1_655 .
N5 Co1 N3 96.06(11) . .
N1 Co1 N3 174.95(10) . .
O3 Co1 N3 85.03(10) 1_545 .
O1 Co1 O4 95.48(9) 1_655 1_545
N5 Co1 O4 150.02(9) . 1_545
N1 Co1 O4 87.39(9) . 1_545
O3 Co1 O4 59.39(8) 1_545 1_545
N3 Co1 O4 87.87(10) . 1_545
C1 N1 C2 102.6(3) . .
C1 N1 Co1 127.9(2) . .
C2 N1 Co1 127.7(2) . .
C1 N2 C3 108.7(3) . .
C1 N2 C4 128.6(3) . .
C3 N2 C4 122.5(3) . .
C11 N3 C12 100.9(4) . .
C11 N3 Co1 130.4(3) . .
C12 N3 Co1 128.6(3) . .
C11 N4 C13 107.6(4) . .
C11 N4 C14 133.0(4) . .
C13 N4 C14 119.4(4) . .
C25 N5 C21 118.3(2) . .
C25 N5 Co1 120.90(19) . .
C21 N5 Co1 120.40(19) . .
C32 O1 Co1 125.9(2) . 1_455
C39 O3 Co1 92.29(18) . 1_565
C39 O4 Co1 86.76(17) . 1_565

loop_
_geom_bond_atom_site_label_1
_geom_bond_atom_site_label_2
_geom_bond_distance
_geom_bond_site_symmetry_2
C1 N2 1.328(4) .
C1 N1 1.320(4) .
C1 H1 0.9300 .
C2 C3 1.276(5) .
C2 N1 1.356(4) .
C2 H2 0.9300 .
C3 N2 1.343(4) .
C3 H3 0.9300 .
C4 N2 1.460(5) .
C4 C5 1.500(5) .
C4 H4A 0.9700 .
C4 H4B 0.9700 .
C5 C6 1.361(6) .
C5 C10 1.345(6) .
C6 C7 1.386(6) .
C6 H6 0.9300 .
C7 C8 1.373(5) .
C7 H7 0.9300 .
C8 C9 1.345(6) .
C8 C8 1.499(7) 2_775
C9 C10 1.388(6) .
C9 H9 0.9300 .
C10 H10 0.9300 .
C11 N3 1.304(5) .
C11 N4 1.301(5) .
C11 H11 0.9300 .
C12 C13 1.286(7) .
C12 N3 1.314(5) .
C12 H12 0.9300 .
C13 N4 1.320(6) .
C13 H13 0.9300 .
C14 N4 1.468(6) .
C14 C15 1.501(8) .
C14 H14A 0.9700 .
C14 H14B 0.9700 .
C15 C16 1.303(10) .
C15 C20 1.352(9) .
C16 C17 1.376(10) .
C16 H16 0.9300 .
C17 C18 1.361(9) .
C17 H17 0.9300 .
C18 C19 1.374(8) .
C18 C18 1.474(10) 2_657
C19 C20 1.377(9) .
C19 H19 0.9300 .
C20 H20 0.9300 .
C21 N5 1.339(4) .
C21 C22 1.375(4) .
C21 H21 0.9300 .
C22 C23 1.390(4) .
C22 C33 1.486(4) .
C23 C24 1.387(4) .
C23 H23 0.9300 .
C24 C25 1.391(4) .
C24 C26 1.480(4) .
C25 N5 1.334(4) .
C25 H25 0.9300 .
C26 C27 1.385(4) .
C26 C31 1.383(5) .
C27 C28 1.384(4) .
C27 H27 0.9300 .
C28 C29 1.378(5) .
C28 H28 0.9300 .
C29 C30 1.379(5) .
C29 C32 1.514(4) .
C30 C31 1.381(5) .
C30 H30 0.9300 .
C31 H31 0.9300 .
C32 O2 1.237(4) .
C32 O1 1.255(4) .
C33 C34 1.377(5) .
C33 C38 1.392(4) .
C34 C35 1.383(4) .
C34 H34 0.9300 .
C35 C36 1.372(4) .
C35 H35 0.9300 .
C36 C37 1.381(4) .
C36 C39 1.498(4) .
C37 C38 1.380(4) .
C37 H37 0.9300 .
C38 H38 0.9300 .
C39 O4 1.260(4) .
C39 O3 1.253(4) .
Co1 O1 2.018(2) 1_655
Co1 N5 2.142(2) .
Co1 N1 2.147(3) .
Co1 O3 2.150(2) 1_545
Co1 N3 2.163(3) .
Co1 O4 2.268(2) 1_545
O1 Co1 2.018(2) 1_455
O3 Co1 2.150(2) 1_565
O4 Co1 2.268(2) 1_565
